data_1503950
loop_
_publ_author_name
'Wang, Kung K.'
'Wang, Yu-Hsuan'
'Yang, Hua'
'Akhmedov, Novruz G.'
'Petersen, Jeffrey L.'

_publ_section_title
;
 Synthesis of a C(56)H(40) hydrocarbon bearing a 54-carbon framework of
 C(60).
;
_journal_issue 12
_journal_name_full 'Organic letters'
_journal_page_first 2527
_journal_page_last 2530
_journal_paper_doi 10.1021/ol900749a
_journal_volume 11
_journal_year 2009
_chemical_formula_sum 'C57.5 H40.5 Cl I2 O'
_chemical_formula_weight 1036.65
_chemical_name_systematic
; 
 ? 
;
_space_group_IT_number 60
_symmetry_cell_setting orthorhombic
_symmetry_space_group_name_Hall '-P 2n 2ab'
_symmetry_space_group_name_H-M 'P b c n'
_atom_sites_solution_hydrogens geom
_atom_sites_solution_primary direct
_atom_sites_solution_secondary difmap
_audit_creation_method SHELXL-97
_cell_angle_alpha 90.00
_cell_angle_beta 90.00
_cell_angle_gamma 90.00
_cell_formula_units_Z 16
_cell_length_a 32.948(3)
_cell_length_b 17.014(1)
_cell_length_c 31.987(2)
_cell_measurement_reflns_used 8039
_cell_measurement_temperature 293(2)
_cell_measurement_theta_max 24.98
_cell_measurement_theta_min 2.20
_cell_volume 17931(2)
_computing_structure_refinement 'SHELXL-97 (Sheldrick, 1997)'
_computing_structure_solution 'SHELXS-97 (Sheldrick, 1990)'
_diffrn_ambient_temperature 293(2)
_diffrn_measured_fraction_theta_full 0.997
_diffrn_measured_fraction_theta_max 0.997
_diffrn_radiation_monochromator graphite
_diffrn_radiation_source 'fine-focus sealed tube'
_diffrn_radiation_type MoK\a
_diffrn_radiation_wavelength 0.71073
_diffrn_reflns_av_R_equivalents 0.0810
_diffrn_reflns_av_sigmaI/netI 0.0780
_diffrn_reflns_limit_h_max 39
_diffrn_reflns_limit_h_min -38
_diffrn_reflns_limit_k_max 20
_diffrn_reflns_limit_k_min -20
_diffrn_reflns_limit_l_max 38
_diffrn_reflns_limit_l_min -34
_diffrn_reflns_number 100705
_diffrn_reflns_theta_full 25.01
_diffrn_reflns_theta_max 25.01
_diffrn_reflns_theta_min 1.77
_diffrn_standards_decay_% none
_exptl_absorpt_coefficient_mu 1.504
_exptl_absorpt_correction_type semi-empirical
_exptl_absorpt_process_details SADABS
_exptl_crystal_density_diffrn 1.536
_exptl_crystal_density_method 'not measured'
_exptl_crystal_F_000 8264
_exptl_crystal_size_max 0.36
_exptl_crystal_size_mid 0.34
_exptl_crystal_size_min 0.14
_refine_diff_density_max 3.038
_refine_diff_density_min -2.233
_refine_diff_density_rms 0.110
_refine_ls_extinction_method none
_refine_ls_goodness_of_fit_ref 1.106
_refine_ls_hydrogen_treatment riding
_refine_ls_matrix_type full
_refine_ls_number_parameters 1085
_refine_ls_number_reflns 15752
_refine_ls_number_restraints 0
_refine_ls_restrained_S_all 1.106
_refine_ls_R_factor_all 0.0955
_refine_ls_R_factor_gt 0.0695
_refine_ls_shift/su_max 0.009
_refine_ls_shift/su_mean 0.001
_refine_ls_structure_factor_coef Fsqd
_refine_ls_weighting_details 'calc w=1/[\s^2^(Fo^2^)+(0.0961P)^2^+30.3692P] where P=(Fo^2^+2Fc^2^)/3'
_refine_ls_weighting_scheme calc
_refine_ls_wR_factor_gt 0.1946
_refine_ls_wR_factor_ref 0.2096
_reflns_number_gt 10645
_reflns_number_total 15752
_reflns_threshold_expression >2sigma(I)
_cod_data_source_file ol900749a_si_007.cif
_cod_data_source_block lw18plt
_cod_original_cell_volume 17932(2)
_cod_original_sg_symbol_H-M Pbcn
_cod_original_formula_sum 'C57.50 H40.50 Cl I2 O'
_cod_database_code 1503950

loop_
_symmetry_equiv_pos_as_xyz
'x, y, z'
'-x+1/2, -y+1/2, z+1/2'
'-x, y, -z+1/2'
'x+1/2, -y+1/2, -z'
'-x, -y, -z'
'x-1/2, y-1/2, -z-1/2'
'x, -y, z-1/2'
'-x-1/2, y-1/2, z'

loop_
_atom_site_label
_atom_site_type_symbol
_atom_site_fract_x
_atom_site_fract_y
_atom_site_fract_z
_atom_site_U_iso_or_equiv
_atom_site_adp_type
_atom_site_occupancy
_atom_site_symmetry_multiplicity
_atom_site_calc_flag
_atom_site_refinement_flags
I1 I 0.47928(2) 0.96615(4) 0.185888(19) 0.0910(2) Uani 1 1 d .
I2 I 0.52366(2) 0.97048(4) 0.05776(2) 0.1033(3) Uani 1 1 d .
I3 I 0.208927(17) 0.14312(4) 0.181359(16) 0.07235(19) Uani 1 1 d .
I4 I 0.266959(19) 0.07139(3) 0.06651(2) 0.0763(2) Uani 1 1 d .
Cl1 Cl 0.59525(8) 0.76145(19) 0.30726(6) 0.0950(8) Uani 1 1 d .
Cl2 Cl 0.34265(9) 0.39701(15) 0.26349(7) 0.0937(8) Uani 1 1 d .
O1 O 0.42425(17) 0.8507(4) 0.07028(16) 0.0727(15) Uani 1 1 d .
O2 O 0.15871(15) 0.1849(3) 0.04933(15) 0.0626(13) Uani 1 1 d .
C1 C 0.5251(2) 0.8155(4) 0.1615(2) 0.0541(17) Uani 1 1 d .
H1 H 0.5001 0.7966 0.1747 0.065 Uiso 1 1 calc R
C2 C 0.5572(2) 0.7515(4) 0.17204(18) 0.0486(15) Uani 1 1 d .
C3 C 0.6024(2) 0.7747(4) 0.18491(18) 0.0522(16) Uani 1 1 d .
C4 C 0.6095(2) 0.8164(5) 0.2267(2) 0.0564(18) Uani 1 1 d .
C5 C 0.6134(2) 0.8222(5) 0.2685(2) 0.062(2) Uani 1 1 d .
C6 C 0.6384(2) 0.8914(5) 0.2776(2) 0.0613(19) Uani 1 1 d .
C7 C 0.6493(3) 0.9220(7) 0.3160(3) 0.084(3) Uani 1 1 d .
H7 H 0.6400 0.9009 0.3410 0.101 Uiso 1 1 calc R
C8 C 0.6755(3) 0.9881(7) 0.3144(3) 0.096(3) Uani 1 1 d .
H8 H 0.6838 1.0104 0.3396 0.115 Uiso 1 1 calc R
C9 C 0.6895(4) 1.0211(7) 0.2779(3) 0.099(3) Uani 1 1 d .
H9 H 0.7069 1.0642 0.2783 0.119 Uiso 1 1 calc R
C10 C 0.6769(3) 0.9884(6) 0.2405(3) 0.087(3) Uani 1 1 d .
H10 H 0.6857 1.0103 0.2154 0.105 Uiso 1 1 calc R
C11 C 0.6522(2) 0.9255(5) 0.2395(2) 0.064(2) Uani 1 1 d .
C12 C 0.6329(2) 0.8764(5) 0.2073(2) 0.0594(18) Uani 1 1 d .
C13 C 0.6281(2) 0.8457(4) 0.1680(2) 0.0510(16) Uani 1 1 d .
C14 C 0.6486(2) 0.8611(4) 0.12801(19) 0.0518(16) Uani 1 1 d .
C15 C 0.6728(3) 0.9282(5) 0.1239(3) 0.071(2) Uani 1 1 d .
H15 H 0.6740 0.9639 0.1459 0.085 Uiso 1 1 calc R
C16 C 0.6946(3) 0.9428(6) 0.0881(3) 0.093(3) Uani 1 1 d .
H16 H 0.7102 0.9882 0.0859 0.111 Uiso 1 1 calc R
C17 C 0.6933(3) 0.8891(7) 0.0554(3) 0.089(3) Uani 1 1 d .
H17 H 0.7082 0.8979 0.0312 0.107 Uiso 1 1 calc R
C18 C 0.6699(3) 0.8231(7) 0.0593(2) 0.077(2) Uani 1 1 d .
H18 H 0.6689 0.7874 0.0373 0.092 Uiso 1 1 calc R
C19 C 0.6479(2) 0.8082(5) 0.0950(2) 0.064(2) Uani 1 1 d .
H19 H 0.6326 0.7625 0.0970 0.077 Uiso 1 1 calc R
C20 C 0.6246(2) 0.6971(4) 0.17896(19) 0.0520(16) Uani 1 1 d .
C21 C 0.6596(2) 0.6711(5) 0.1977(2) 0.0625(19) Uani 1 1 d .
H21 H 0.6735 0.7025 0.2167 0.075 Uiso 1 1 calc R
C22 C 0.6735(3) 0.5974(5) 0.1877(2) 0.067(2) Uani 1 1 d .
H22 H 0.6974 0.5793 0.1998 0.081 Uiso 1 1 calc R
C23 C 0.6530(3) 0.5495(5) 0.1602(2) 0.068(2) Uani 1 1 d .
H23 H 0.6627 0.4994 0.1544 0.082 Uiso 1 1 calc R
C24 C 0.6168(2) 0.5769(4) 0.1405(2) 0.0597(19) Uani 1 1 d .
H24 H 0.6027 0.5450 0.1219 0.072 Uiso 1 1 calc R
C25 C 0.6032(2) 0.6506(4) 0.1496(2) 0.0546(17) Uani 1 1 d .
C26 C 0.5659(2) 0.6935(4) 0.13665(19) 0.0491(15) Uani 1 1 d .
C27 C 0.5454(2) 0.6919(4) 0.10053(19) 0.0479(15) Uani 1 1 d .
C28 C 0.5554(2) 0.6598(4) 0.05874(19) 0.0488(15) Uani 1 1 d .
C29 C 0.5864(2) 0.6133(5) 0.0431(2) 0.0598(19) Uani 1 1 d .
H29 H 0.6059 0.5920 0.0608 0.072 Uiso 1 1 calc R
C30 C 0.5875(3) 0.5992(5) -0.0001(2) 0.070(2) Uani 1 1 d .
H30 H 0.6079 0.5668 -0.0104 0.084 Uiso 1 1 calc R
C31 C 0.5606(2) 0.6299(5) -0.0278(2) 0.0605(19) Uani 1 1 d .
H31 H 0.5630 0.6187 -0.0562 0.073 Uiso 1 1 calc R
C32 C 0.5288(2) 0.6792(4) -0.01343(19) 0.0481(15) Uani 1 1 d .
C33 C 0.5276(2) 0.6922(4) 0.03004(19) 0.0475(15) Uani 1 1 d .
C34 C 0.4997(2) 0.7191(4) -0.0394(2) 0.0526(16) Uani 1 1 d .
C35 C 0.5033(2) 0.7152(5) -0.0864(2) 0.0582(18) Uani 1 1 d .
C36 C 0.5153(3) 0.7807(6) -0.1084(2) 0.080(3) Uani 1 1 d .
H36 H 0.5212 0.8277 -0.0949 0.096 Uiso 1 1 calc R
C37 C 0.5183(3) 0.7742(10) -0.1515(3) 0.115(4) Uani 1 1 d .
H37 H 0.5274 0.8175 -0.1666 0.138 Uiso 1 1 calc R
C38 C 0.5090(4) 0.7097(12) -0.1719(3) 0.120(5) Uani 1 1 d .
H38 H 0.5100 0.7092 -0.2009 0.144 Uiso 1 1 calc R
C39 C 0.4978(3) 0.6433(9) -0.1506(3) 0.110(4) Uani 1 1 d .
H39 H 0.4921 0.5970 -0.1649 0.132 Uiso 1 1 calc R
C40 C 0.4950(3) 0.6465(6) -0.1071(2) 0.077(2) Uani 1 1 d .
H40 H 0.4876 0.6019 -0.0921 0.092 Uiso 1 1 calc R
C41 C 0.4705(2) 0.7642(4) -0.01947(19) 0.0491(15) Uani 1 1 d .
C42 C 0.43593(19) 0.8104(4) -0.0375(2) 0.0502(16) Uani 1 1 d .
C43 C 0.4213(2) 0.8188(5) -0.0771(2) 0.067(2) Uani 1 1 d .
H43 H 0.4343 0.7941 -0.0994 0.080 Uiso 1 1 calc R
C44 C 0.3874(3) 0.8637(6) -0.0842(3) 0.085(3) Uani 1 1 d .
H44 H 0.3774 0.8687 -0.1112 0.101 Uiso 1 1 calc R
C45 C 0.3680(3) 0.9015(6) -0.0517(3) 0.083(3) Uani 1 1 d .
H45 H 0.3453 0.9325 -0.0573 0.099 Uiso 1 1 calc R
C46 C 0.3814(2) 0.8942(5) -0.0115(3) 0.067(2) Uani 1 1 d .
H46 H 0.3681 0.9188 0.0105 0.081 Uiso 1 1 calc R
C47 C 0.4159(2) 0.8483(4) -0.0048(2) 0.0561(17) Uani 1 1 d .
C48 C 0.4350(2) 0.8285(4) 0.0357(2) 0.0563(17) Uani 1 1 d .
C49 C 0.4697(2) 0.7763(4) 0.02462(19) 0.0473(15) Uani 1 1 d .
C50 C 0.49842(19) 0.7407(4) 0.04967(18) 0.0463(15) Uani 1 1 d .
C51 C 0.5060(2) 0.7409(4) 0.09622(19) 0.0461(15) Uani 1 1 d .
C52 C 0.5139(2) 0.8235(4) 0.11465(19) 0.0474(15) Uani 1 1 d .
H52 H 0.4886 0.8535 0.1128 0.057 Uiso 1 1 calc R
C53 C 0.5407(2) 0.7079(5) 0.2106(2) 0.067(2) Uani 1 1 d .
H53A H 0.5148 0.6852 0.2041 0.101 Uiso 1 1 calc R
H53B H 0.5378 0.7442 0.2334 0.101 Uiso 1 1 calc R
H53C H 0.5593 0.6670 0.2185 0.101 Uiso 1 1 calc R
C54 C 0.4704(2) 0.6971(5) 0.1169(2) 0.0619(19) Uani 1 1 d .
H54A H 0.4460 0.7275 0.1138 0.093 Uiso 1 1 calc R
H54B H 0.4760 0.6897 0.1461 0.093 Uiso 1 1 calc R
H54C H 0.4669 0.6469 0.1037 0.093 Uiso 1 1 calc R
C55 C 0.5334(3) 0.8944(5) 0.1827(2) 0.065(2) Uani 1 1 d .
H55A H 0.5543 0.9224 0.1673 0.078 Uiso 1 1 calc R
H55B H 0.5435 0.8852 0.2108 0.078 Uiso 1 1 calc R
C56 C 0.5460(2) 0.8668(4) 0.0893(2) 0.0538(16) Uani 1 1 d .
H56A H 0.5570 0.8310 0.0685 0.065 Uiso 1 1 calc R
H56B H 0.5679 0.8819 0.1077 0.065 Uiso 1 1 calc R
C57 C 0.25667(18) 0.2705(3) 0.13447(17) 0.0387(13) Uani 1 1 d .
H57 H 0.2321 0.2958 0.1453 0.046 Uiso 1 1 calc R
C58 C 0.29003(18) 0.3357(3) 0.13635(17) 0.0385(13) Uani 1 1 d .
C59 C 0.33549(18) 0.3147(4) 0.14876(16) 0.0385(13) Uani 1 1 d .
C60 C 0.34580(18) 0.2969(4) 0.19498(17) 0.0416(14) Uani 1 1 d .
C61 C 0.3539(2) 0.3147(5) 0.2348(2) 0.0566(18) Uani 1 1 d .
C62 C 0.3779(2) 0.2488(5) 0.25288(19) 0.0558(18) Uani 1 1 d .
C63 C 0.3945(3) 0.2380(6) 0.2920(2) 0.079(3) Uani 1 1 d .
H63 H 0.3912 0.2754 0.3129 0.094 Uiso 1 1 calc R
C64 C 0.4169(3) 0.1682(8) 0.2993(3) 0.098(3) Uani 1 1 d .
H64 H 0.4280 0.1592 0.3256 0.117 Uiso 1 1 calc R
C65 C 0.4223(3) 0.1152(7) 0.2691(3) 0.087(3) Uani 1 1 d .
H65 H 0.4374 0.0703 0.2750 0.105 Uiso 1 1 calc R
C66 C 0.4064(2) 0.1241(5) 0.2296(2) 0.070(2) Uani 1 1 d .
H66 H 0.4104 0.0861 0.2090 0.084 Uiso 1 1 calc R
C67 C 0.3843(2) 0.1916(4) 0.22142(18) 0.0521(17) Uani 1 1 d .
C68 C 0.36414(19) 0.2250(4) 0.18419(17) 0.0430(14) Uani 1 1 d .
C69 C 0.35853(18) 0.2342(3) 0.14264(17) 0.0391(13) Uani 1 1 d .
C70 C 0.37407(17) 0.1907(4) 0.10620(18) 0.0418(14) Uani 1 1 d .
C71 C 0.3867(2) 0.1128(4) 0.1116(2) 0.0571(18) Uani 1 1 d .
H71 H 0.3846 0.0897 0.1379 0.069 Uiso 1 1 calc R
C72 C 0.4021(3) 0.0700(6) 0.0792(3) 0.083(3) Uani 1 1 d .
H72 H 0.4100 0.0180 0.0833 0.100 Uiso 1 1 calc R
C73 C 0.4058(3) 0.1044(7) 0.0406(3) 0.084(3) Uani 1 1 d .
H73 H 0.4161 0.0757 0.0182 0.101 Uiso 1 1 calc R
C74 C 0.3948(2) 0.1781(6) 0.0352(2) 0.071(2) Uani 1 1 d .
H74 H 0.3981 0.2005 0.0088 0.085 Uiso 1 1 calc R
C75 C 0.3785(2) 0.2241(5) 0.06684(19) 0.0542(17) Uani 1 1 d .
H75 H 0.3707 0.2757 0.0618 0.065 Uiso 1 1 calc R
C76 C 0.35822(18) 0.3851(4) 0.13034(18) 0.0410(13) Uani 1 1 d .
C77 C 0.3955(2) 0.4131(4) 0.1417(2) 0.0568(17) Uani 1 1 d .
H77 H 0.4116 0.3853 0.1604 0.068 Uiso 1 1 calc R
C78 C 0.4090(2) 0.4835(5) 0.1248(2) 0.065(2) Uani 1 1 d .
H78 H 0.4345 0.5024 0.1320 0.078 Uiso 1 1 calc R
C79 C 0.3852(2) 0.5254(4) 0.0980(2) 0.0582(18) Uani 1 1 d .
H79 H 0.3943 0.5736 0.0879 0.070 Uiso 1 1 calc R
C80 C 0.3475(2) 0.4968(4) 0.0854(2) 0.0484(15) Uani 1 1 d .
H80 H 0.3312 0.5257 0.0674 0.058 Uiso 1 1 calc R
C81 C 0.33475(18) 0.4240(3) 0.10064(17) 0.0401(13) Uani 1 1 d .
C82 C 0.29649(18) 0.3804(3) 0.09498(17) 0.0364(12) Uani 1 1 d .
C83 C 0.27259(18) 0.3707(3) 0.06110(18) 0.0379(13) Uani 1 1 d .
C84 C 0.27911(17) 0.3926(3) 0.01671(18) 0.0373(13) Uani 1 1 d .
C85 C 0.3042(2) 0.4444(4) -0.0048(2) 0.0504(16) Uani 1 1 d .
H85 H 0.3210 0.4787 0.0097 0.060 Uiso 1 1 calc R
C86 C 0.3040(2) 0.4444(4) -0.0483(2) 0.0573(18) Uani 1 1 d .
H86 H 0.3205 0.4804 -0.0622 0.069 Uiso 1 1 calc R
C87 C 0.2811(2) 0.3944(4) -0.07174(19) 0.0500(16) Uani 1 1 d .
H87 H 0.2833 0.3946 -0.1007 0.060 Uiso 1 1 calc R
C88 C 0.25378(19) 0.3423(4) -0.05192(18) 0.0438(14) Uani 1 1 d .
C89 C 0.25328(19) 0.3437(3) -0.00800(19) 0.0425(14) Uani 1 1 d .
C90 C 0.2265(2) 0.2888(4) -0.07283(18) 0.0441(14) Uani 1 1 d .
C91 C 0.2280(2) 0.2794(4) -0.1190(2) 0.0513(16) Uani 1 1 d .
C92 C 0.2472(3) 0.2156(6) -0.1366(2) 0.078(3) Uani 1 1 d .
H92 H 0.2592 0.1781 -0.1193 0.093 Uiso 1 1 calc R
C93 C 0.2490(3) 0.2062(8) -0.1796(3) 0.092(3) Uani 1 1 d .
H93 H 0.2626 0.1631 -0.1907 0.111 Uiso 1 1 calc R
C94 C 0.2320(3) 0.2571(9) -0.2049(3) 0.100(4) Uani 1 1 d .
H94 H 0.2333 0.2496 -0.2336 0.120 Uiso 1 1 calc R
C95 C 0.2122(4) 0.3211(7) -0.1890(3) 0.100(3) Uani 1 1 d .
H95 H 0.2004 0.3572 -0.2071 0.120 Uiso 1 1 calc R
C96 C 0.2097(3) 0.3331(5) -0.1459(2) 0.075(2) Uani 1 1 d .
H96 H 0.1959 0.3764 -0.1353 0.090 Uiso 1 1 calc R
C97 C 0.2008(2) 0.2449(4) -0.04856(19) 0.0444(14) Uani 1 1 d .
C98 C 0.1672(2) 0.1905(4) -0.0603(2) 0.0501(16) Uani 1 1 d .
C99 C 0.1521(2) 0.1677(4) -0.0992(2) 0.0593(18) Uani 1 1 d .
H99 H 0.1644 0.1850 -0.1237 0.071 Uiso 1 1 calc R
C100 C 0.1192(3) 0.1196(4) -0.1006(2) 0.067(2) Uani 1 1 d .
H100 H 0.1091 0.1043 -0.1265 0.080 Uiso 1 1 calc R
C101 C 0.1001(3) 0.0924(4) -0.0646(3) 0.067(2) Uani 1 1 d .
H101 H 0.0775 0.0598 -0.0666 0.081 Uiso 1 1 calc R
C102 C 0.1149(2) 0.1142(4) -0.0255(3) 0.0612(19) Uani 1 1 d .
H102 H 0.1027 0.0962 -0.0010 0.073 Uiso 1 1 calc R
C103 C 0.1482(2) 0.1632(4) -0.0242(2) 0.0507(16) Uani 1 1 d .
C104 C 0.1679(2) 0.1970(4) 0.0129(2) 0.0471(15) Uani 1 1 d .
C105 C 0.20028(19) 0.2490(4) -0.00272(18) 0.0411(14) Uani 1 1 d .
C106 C 0.22746(18) 0.2975(3) 0.01664(17) 0.0381(13) Uani 1 1 d .
C107 C 0.23496(17) 0.3170(3) 0.06299(18) 0.0370(12) Uani 1 1 d .
C108 C 0.24510(18) 0.2427(3) 0.08923(16) 0.0355(12) Uani 1 1 d .
H108 H 0.2206 0.2102 0.0911 0.043 Uiso 1 1 calc R
C109 C 0.2757(2) 0.3948(4) 0.17026(19) 0.0474(15) Uani 1 1 d .
H09A H 0.2964 0.4338 0.1746 0.071 Uiso 1 1 calc R
H09B H 0.2708 0.3673 0.1960 0.071 Uiso 1 1 calc R
H09C H 0.2512 0.4199 0.1612 0.071 Uiso 1 1 calc R
C110 C 0.19753(18) 0.3602(4) 0.0797(2) 0.0432(14) Uani 1 1 d .
H10A H 0.1906 0.4024 0.0611 0.065 Uiso 1 1 calc R
H10B H 0.2034 0.3811 0.1070 0.065 Uiso 1 1 calc R
H10C H 0.1752 0.3242 0.0816 0.065 Uiso 1 1 calc R
C111 C 0.26462(19) 0.2025(4) 0.16423(18) 0.0441(14) Uani 1 1 d .
H11A H 0.2778 0.2222 0.1893 0.053 Uiso 1 1 calc R
H11B H 0.2829 0.1653 0.1510 0.053 Uiso 1 1 calc R
C112 C 0.27813(18) 0.1945(3) 0.06879(17) 0.0382(13) Uani 1 1 d .
H12A H 0.3033 0.2034 0.0838 0.046 Uiso 1 1 calc R
H12B H 0.2819 0.2135 0.0405 0.046 Uiso 1 1 calc R

loop_
_atom_site_aniso_label
_atom_site_aniso_U_11
_atom_site_aniso_U_22
_atom_site_aniso_U_33
_atom_site_aniso_U_23
_atom_site_aniso_U_13
_atom_site_aniso_U_12
I1 0.0891(5) 0.0998(5) 0.0839(4) -0.0352(3) -0.0113(3) 0.0372(4)
I2 0.1004(5) 0.0801(5) 0.1293(6) 0.0439(4) 0.0380(4) 0.0209(4)
I3 0.0706(4) 0.0769(4) 0.0696(3) 0.0218(3) 0.0080(3) -0.0196(3)
I4 0.0886(4) 0.0349(3) 0.1054(4) -0.0137(3) 0.0206(3) -0.0050(2)
Cl1 0.0944(17) 0.145(2) 0.0452(9) 0.0219(12) 0.0053(10) -0.0078(16)
Cl2 0.125(2) 0.0886(16) 0.0673(12) -0.0431(12) -0.0048(12) 0.0052(14)
O1 0.065(3) 0.090(4) 0.063(3) -0.013(3) 0.002(3) 0.016(3)
O2 0.062(3) 0.066(3) 0.060(3) 0.007(2) -0.007(2) -0.022(3)
C1 0.056(4) 0.060(4) 0.046(3) -0.006(3) 0.006(3) -0.003(3)
C2 0.050(4) 0.055(4) 0.041(3) -0.003(3) 0.001(3) -0.006(3)
C3 0.061(4) 0.060(4) 0.036(3) 0.000(3) 0.000(3) 0.000(3)
C4 0.057(4) 0.069(5) 0.043(3) -0.007(3) 0.004(3) 0.000(4)
C5 0.050(4) 0.092(6) 0.044(3) -0.005(4) 0.003(3) 0.014(4)
C6 0.056(4) 0.069(5) 0.058(4) -0.012(4) -0.008(3) 0.012(4)
C7 0.085(6) 0.108(8) 0.060(5) -0.023(5) -0.018(4) 0.029(6)
C8 0.086(7) 0.113(9) 0.089(7) -0.038(6) -0.045(6) 0.025(6)
C9 0.115(9) 0.092(7) 0.091(7) -0.022(6) -0.033(6) -0.014(6)
C10 0.101(7) 0.076(6) 0.086(6) -0.014(5) -0.024(5) -0.016(5)
C11 0.065(5) 0.071(5) 0.058(4) -0.014(4) -0.007(4) 0.001(4)
C12 0.057(4) 0.066(5) 0.055(4) 0.000(4) 0.001(3) 0.002(4)
C13 0.053(4) 0.052(4) 0.049(3) 0.001(3) -0.006(3) 0.002(3)
C14 0.052(4) 0.061(4) 0.043(3) 0.004(3) -0.002(3) 0.009(3)
C15 0.074(5) 0.070(5) 0.069(5) 0.010(4) 0.014(4) 0.007(4)
C16 0.083(7) 0.085(7) 0.109(8) 0.038(6) 0.024(6) 0.005(5)
C17 0.082(6) 0.130(9) 0.057(5) 0.033(6) 0.013(4) 0.011(6)
C18 0.062(5) 0.117(8) 0.051(4) 0.004(5) 0.004(4) 0.009(5)
C19 0.055(4) 0.085(6) 0.052(4) 0.005(4) -0.006(3) -0.002(4)
C20 0.058(4) 0.057(4) 0.040(3) 0.006(3) -0.001(3) -0.005(3)
C21 0.059(5) 0.072(5) 0.057(4) 0.011(4) -0.009(4) -0.003(4)
C22 0.062(5) 0.076(6) 0.064(4) 0.016(4) -0.016(4) 0.010(4)
C23 0.076(6) 0.062(5) 0.067(4) 0.013(4) 0.001(4) 0.011(4)
C24 0.075(5) 0.056(4) 0.049(4) 0.012(3) -0.002(3) 0.006(4)
C25 0.062(4) 0.055(4) 0.047(3) 0.003(3) 0.001(3) 0.003(3)
C26 0.051(4) 0.050(4) 0.046(3) 0.004(3) 0.006(3) -0.002(3)
C27 0.049(4) 0.049(4) 0.046(3) 0.002(3) 0.002(3) -0.003(3)
C28 0.054(4) 0.048(4) 0.045(3) 0.003(3) 0.004(3) 0.006(3)
C29 0.063(5) 0.066(5) 0.050(4) 0.008(3) 0.005(3) 0.020(4)
C30 0.069(5) 0.074(5) 0.066(4) -0.001(4) 0.010(4) 0.029(4)
C31 0.067(5) 0.072(5) 0.043(3) -0.012(3) 0.004(3) 0.014(4)
C32 0.047(4) 0.050(4) 0.047(3) -0.003(3) 0.000(3) 0.003(3)
C33 0.049(4) 0.046(4) 0.047(3) -0.007(3) 0.004(3) 0.003(3)
C34 0.052(4) 0.056(4) 0.050(3) -0.001(3) 0.003(3) -0.001(3)
C35 0.044(4) 0.082(5) 0.048(4) -0.004(4) -0.001(3) 0.004(4)
C36 0.076(6) 0.105(7) 0.060(4) 0.015(5) -0.014(4) -0.001(5)
C37 0.074(7) 0.195(15) 0.077(7) 0.044(8) 0.005(5) 0.004(8)
C38 0.101(9) 0.205(17) 0.054(6) -0.020(8) -0.011(6) 0.014(10)
C39 0.090(8) 0.171(13) 0.069(6) -0.050(7) -0.007(5) 0.030(8)
C40 0.064(5) 0.110(7) 0.057(4) -0.025(5) 0.001(4) 0.001(5)
C41 0.044(4) 0.054(4) 0.050(3) 0.002(3) -0.002(3) 0.002(3)
C42 0.038(4) 0.060(4) 0.052(4) 0.003(3) -0.007(3) -0.002(3)
C43 0.058(5) 0.079(6) 0.063(4) 0.000(4) -0.014(4) 0.007(4)
C44 0.071(6) 0.110(8) 0.072(5) 0.012(5) -0.016(5) 0.012(5)
C45 0.061(5) 0.090(7) 0.097(6) 0.017(5) -0.012(5) 0.023(5)
C46 0.051(4) 0.066(5) 0.085(5) 0.008(4) 0.004(4) 0.001(4)
C47 0.043(4) 0.057(4) 0.069(4) 0.001(3) -0.006(3) 0.004(3)
C48 0.044(4) 0.058(4) 0.066(4) -0.005(4) 0.001(3) -0.001(3)
C49 0.042(4) 0.053(4) 0.047(3) -0.004(3) -0.003(3) 0.003(3)
C50 0.040(4) 0.058(4) 0.042(3) -0.004(3) 0.001(3) -0.001(3)
C51 0.042(4) 0.051(4) 0.045(3) -0.005(3) 0.001(3) 0.003(3)
C52 0.044(4) 0.051(4) 0.047(3) -0.002(3) 0.006(3) 0.006(3)
C53 0.066(5) 0.083(6) 0.053(4) 0.009(4) 0.005(4) -0.011(4)
C54 0.071(5) 0.062(5) 0.052(4) 0.004(3) 0.009(4) -0.010(4)
C55 0.067(5) 0.071(5) 0.057(4) -0.022(4) -0.007(4) 0.016(4)
C56 0.060(4) 0.047(4) 0.054(4) 0.000(3) 0.000(3) 0.005(3)
C57 0.039(3) 0.038(3) 0.039(3) 0.000(2) 0.003(2) 0.000(3)
C58 0.039(3) 0.036(3) 0.041(3) -0.003(2) 0.001(3) 0.001(3)
C59 0.039(3) 0.042(3) 0.034(3) -0.003(2) -0.004(2) 0.001(3)
C60 0.039(3) 0.049(4) 0.037(3) -0.006(3) 0.002(3) -0.002(3)
C61 0.055(4) 0.067(5) 0.048(3) -0.021(3) 0.009(3) -0.008(4)
C62 0.050(4) 0.081(5) 0.037(3) -0.001(3) -0.005(3) -0.011(4)
C63 0.068(5) 0.126(8) 0.042(4) -0.008(4) -0.003(4) 0.002(5)
C64 0.086(7) 0.159(11) 0.047(4) 0.013(6) -0.028(4) 0.012(7)
C65 0.089(7) 0.112(8) 0.061(5) 0.027(5) -0.029(5) 0.023(6)
C66 0.070(5) 0.082(6) 0.057(4) 0.004(4) -0.010(4) 0.019(4)
C67 0.049(4) 0.071(5) 0.036(3) 0.007(3) -0.008(3) 0.002(3)
C68 0.044(3) 0.046(4) 0.039(3) -0.005(3) -0.004(3) 0.008(3)
C69 0.041(3) 0.040(3) 0.037(3) -0.003(2) 0.002(2) 0.006(3)
C70 0.029(3) 0.055(4) 0.041(3) -0.005(3) 0.002(2) 0.003(3)
C71 0.061(4) 0.057(4) 0.054(4) -0.007(3) -0.006(3) 0.010(4)
C72 0.085(6) 0.079(6) 0.085(6) -0.032(5) 0.005(5) 0.026(5)
C73 0.080(6) 0.105(8) 0.067(5) -0.038(5) 0.014(5) 0.016(6)
C74 0.058(5) 0.109(8) 0.046(4) -0.022(4) 0.011(3) -0.011(5)
C75 0.043(4) 0.079(5) 0.041(3) 0.002(3) -0.003(3) 0.004(3)
C76 0.042(3) 0.037(3) 0.044(3) -0.006(3) -0.005(3) 0.006(3)
C77 0.049(4) 0.054(4) 0.068(4) 0.004(3) -0.005(3) -0.004(3)
C78 0.051(4) 0.065(5) 0.079(5) -0.002(4) -0.015(4) -0.013(4)
C79 0.057(4) 0.048(4) 0.069(4) 0.008(3) -0.009(4) -0.018(3)
C80 0.048(4) 0.044(4) 0.053(3) 0.001(3) -0.009(3) -0.003(3)
C81 0.042(3) 0.035(3) 0.043(3) -0.004(3) 0.001(3) 0.000(3)
C82 0.040(3) 0.026(3) 0.042(3) -0.001(2) -0.002(3) 0.002(2)
C83 0.042(3) 0.026(3) 0.046(3) -0.002(2) 0.004(3) 0.002(2)
C84 0.033(3) 0.032(3) 0.046(3) 0.001(2) 0.000(2) 0.002(2)
C85 0.046(4) 0.044(4) 0.061(4) 0.001(3) -0.004(3) -0.006(3)
C86 0.056(4) 0.063(5) 0.053(4) 0.012(3) 0.008(3) -0.015(4)
C87 0.044(4) 0.061(4) 0.044(3) 0.006(3) 0.003(3) -0.008(3)
C88 0.042(3) 0.045(4) 0.044(3) 0.003(3) -0.004(3) 0.001(3)
C89 0.042(3) 0.030(3) 0.055(3) 0.003(3) 0.003(3) 0.000(3)
C90 0.049(4) 0.045(4) 0.039(3) -0.001(3) -0.007(3) 0.001(3)
C91 0.048(4) 0.058(4) 0.048(3) 0.005(3) -0.005(3) -0.003(3)
C92 0.070(5) 0.103(7) 0.060(4) -0.014(4) -0.011(4) 0.029(5)
C93 0.085(7) 0.134(9) 0.058(5) -0.032(5) -0.002(5) 0.007(6)
C94 0.101(8) 0.153(11) 0.046(4) -0.007(6) -0.007(5) -0.021(8)
C95 0.143(10) 0.098(8) 0.059(5) 0.026(5) -0.014(6) -0.015(7)
C96 0.105(7) 0.064(5) 0.056(4) 0.005(4) -0.017(4) -0.003(5)
C97 0.046(4) 0.039(3) 0.049(3) 0.001(3) -0.015(3) 0.001(3)
C98 0.055(4) 0.040(3) 0.056(4) 0.002(3) -0.018(3) -0.001(3)
C99 0.063(5) 0.056(4) 0.060(4) -0.001(3) -0.019(4) 0.000(4)
C100 0.082(6) 0.053(4) 0.066(4) -0.002(4) -0.033(4) -0.008(4)
C101 0.067(5) 0.048(4) 0.088(5) 0.001(4) -0.032(4) -0.012(4)
C102 0.058(4) 0.042(4) 0.084(5) 0.010(4) -0.011(4) -0.014(3)
C103 0.046(4) 0.041(4) 0.065(4) 0.004(3) -0.015(3) -0.001(3)
C104 0.052(4) 0.041(4) 0.048(3) 0.005(3) -0.009(3) -0.007(3)
C105 0.043(3) 0.036(3) 0.044(3) 0.001(3) -0.006(3) -0.005(3)
C106 0.045(3) 0.025(3) 0.043(3) 0.000(2) 0.001(3) 0.000(2)
C107 0.037(3) 0.028(3) 0.046(3) 0.000(2) 0.001(3) -0.004(2)
C108 0.040(3) 0.029(3) 0.038(3) 0.001(2) 0.000(2) -0.006(2)
C109 0.048(4) 0.044(4) 0.050(3) -0.015(3) 0.005(3) 0.004(3)
C110 0.038(3) 0.034(3) 0.057(3) 0.000(3) 0.001(3) 0.004(3)
C111 0.045(4) 0.051(4) 0.036(3) 0.008(3) 0.000(3) -0.005(3)
C112 0.046(3) 0.031(3) 0.038(3) 0.001(2) 0.000(3) -0.005(3)

loop_
_atom_type_symbol
_atom_type_description
_atom_type_scat_dispersion_real
_atom_type_scat_dispersion_imag
_atom_type_scat_source
C C 0.0033 0.0016 'International Tables Vol C Tables 4.2.6.8 and 6.1.1.4'
H H 0.0000 0.0000 'International Tables Vol C Tables 4.2.6.8 and 6.1.1.4'
O O 0.0106 0.0060 'International Tables Vol C Tables 4.2.6.8 and 6.1.1.4'
Cl Cl 0.1484 0.1585 'International Tables Vol C Tables 4.2.6.8 and 6.1.1.4'
I I -0.4742 1.8119 'International Tables Vol C Tables 4.2.6.8 and 6.1.1.4'

loop_
_geom_angle_atom_site_label_1
_geom_angle_atom_site_label_2
_geom_angle_atom_site_label_3
_geom_angle
C55 C1 C52 113.3(6)
C55 C1 C2 113.3(6)
C52 C1 C2 115.7(5)
C26 C2 C53 110.4(6)
C26 C2 C1 114.8(5)
C53 C2 C1 105.8(6)
C26 C2 C3 100.1(5)
C53 C2 C3 104.0(5)
C1 C2 C3 121.2(6)
C20 C3 C4 115.9(6)
C20 C3 C13 111.3(6)
C4 C3 C13 82.0(5)
C20 C3 C2 101.7(6)
C4 C3 C2 118.9(6)
C13 C3 C2 127.3(6)
C5 C4 C12 109.3(7)
C5 C4 C3 156.2(8)
C12 C4 C3 92.0(5)
C4 C5 C6 108.0(7)
C4 C5 Cl1 129.7(7)
C6 C5 Cl1 122.2(5)
C7 C6 C11 121.6(8)
C7 C6 C5 128.7(8)
C11 C6 C5 109.7(6)
C6 C7 C8 115.2(9)
C9 C8 C7 123.8(8)
C8 C9 C10 118.1(10)
C11 C10 C9 121.4(10)
C10 C11 C6 119.9(7)
C10 C11 C12 136.8(8)
C6 C11 C12 103.3(7)
C13 C12 C4 93.7(6)
C13 C12 C11 155.4(7)
C4 C12 C11 109.6(6)
C12 C13 C14 132.6(7)
C12 C13 C3 92.3(5)
C14 C13 C3 133.1(6)
C19 C14 C15 117.9(7)
C19 C14 C13 122.6(7)
C15 C14 C13 119.3(6)
C16 C15 C14 121.6(9)
C15 C16 C17 119.4(10)
C18 C17 C16 119.3(8)
C17 C18 C19 121.6(9)
C18 C19 C14 120.2(8)
C21 C20 C25 121.9(7)
C21 C20 C3 129.0(7)
C25 C20 C3 109.1(6)
C20 C21 C22 118.2(7)
C21 C22 C23 121.6(7)
C22 C23 C24 120.0(8)
C25 C24 C23 118.8(7)
C24 C25 C20 119.4(7)
C24 C25 C26 131.6(7)
C20 C25 C26 108.7(6)
C27 C26 C25 130.3(6)
C27 C26 C2 123.8(6)
C25 C26 C2 105.5(5)
C26 C27 C28 132.3(6)
C26 C27 C51 119.3(6)
C28 C27 C51 107.8(5)
C29 C28 C33 117.9(6)
C29 C28 C27 134.5(6)
C33 C28 C27 107.3(6)
C28 C29 C30 118.3(7)
C31 C30 C29 124.0(7)
C30 C31 C32 119.9(6)
C33 C32 C31 115.8(6)
C33 C32 C34 118.4(6)
C31 C32 C34 125.8(6)
C32 C33 C28 124.2(6)
C32 C33 C50 123.4(6)
C28 C33 C50 112.4(5)
C41 C34 C32 117.4(6)
C41 C34 C35 122.4(6)
C32 C34 C35 120.1(6)
C40 C35 C36 119.9(7)
C40 C35 C34 120.2(7)
C36 C35 C34 119.9(7)
C35 C36 C37 117.8(11)
C38 C37 C36 123.0(13)
C37 C38 C39 120.3(11)
C38 C39 C40 118.7(12)
C35 C40 C39 120.2(11)
C34 C41 C49 123.1(6)
C34 C41 C42 130.0(6)
C49 C41 C42 106.9(6)
C43 C42 C47 118.7(7)
C43 C42 C41 132.9(7)
C47 C42 C41 108.4(5)
C42 C43 C44 119.9(8)
C43 C44 C45 120.9(8)
C46 C45 C44 121.0(8)
C45 C46 C47 117.4(8)
C42 C47 C46 122.0(7)
C42 C47 C48 110.5(6)
C46 C47 C48 127.4(7)
O1 C48 C47 126.9(7)
O1 C48 C49 128.4(7)
C47 C48 C49 104.7(6)
C50 C49 C41 120.0(6)
C50 C49 C48 130.5(6)
C41 C49 C48 109.6(6)
C49 C50 C33 117.7(5)
C49 C50 C51 133.3(6)
C33 C50 C51 109.1(5)
C50 C51 C54 107.3(5)
C50 C51 C52 113.9(5)
C54 C51 C52 113.8(5)
C50 C51 C27 103.0(5)
C54 C51 C27 109.9(6)
C52 C51 C27 108.3(5)
C56 C52 C51 110.6(5)
C56 C52 C1 113.2(6)
C51 C52 C1 109.2(5)
C1 C55 I1 111.5(5)
C52 C56 I2 114.1(5)
C111 C57 C58 113.2(5)
C111 C57 C108 112.9(5)
C58 C57 C108 114.9(4)
C82 C58 C109 108.8(5)
C82 C58 C57 114.5(5)
C109 C58 C57 105.9(5)
C82 C58 C59 101.3(4)
C109 C58 C59 104.9(5)
C57 C58 C59 120.9(5)
C76 C59 C60 114.5(5)
C76 C59 C69 113.3(5)
C60 C59 C69 80.9(4)
C76 C59 C58 100.9(5)
C60 C59 C58 119.3(5)
C69 C59 C58 128.1(5)
C61 C60 C68 110.2(6)
C61 C60 C59 155.5(7)
C68 C60 C59 91.7(4)
C60 C61 C62 107.7(6)
C60 C61 Cl2 130.8(6)
C62 C61 Cl2 121.5(5)
C63 C62 C67 119.7(8)
C63 C62 C61 131.6(7)
C67 C62 C61 108.7(5)
C62 C63 C64 117.9(8)
C65 C64 C63 121.1(7)
C64 C65 C66 122.7(9)
C65 C66 C67 117.6(8)
C66 C67 C62 121.0(6)
C66 C67 C68 135.0(6)
C62 C67 C68 104.0(6)
C69 C68 C60 94.7(5)
C69 C68 C67 154.1(6)
C60 C68 C67 109.2(5)
C68 C69 C70 132.3(6)
C68 C69 C59 92.5(5)
C70 C69 C59 134.6(5)
C75 C70 C71 117.9(6)
C75 C70 C69 123.2(6)
C71 C70 C69 118.8(5)
C72 C71 C70 121.5(7)
C71 C72 C73 119.3(9)
C74 C73 C72 120.0(8)
C73 C74 C75 123.1(8)
C74 C75 C70 118.2(7)
C77 C76 C81 121.0(6)
C77 C76 C59 127.6(6)
C81 C76 C59 111.3(5)
C76 C77 C78 119.0(7)
C79 C78 C77 120.9(7)
C78 C79 C80 120.7(7)
C79 C80 C81 118.6(6)
C76 C81 C80 119.5(6)
C76 C81 C82 108.6(5)
C80 C81 C82 131.5(6)
C83 C82 C81 131.2(5)
C83 C82 C58 123.3(5)
C81 C82 C58 105.1(5)
C82 C83 C84 130.8(5)
C82 C83 C107 120.7(5)
C84 C83 C107 107.6(5)
C85 C84 C89 116.7(5)
C85 C84 C83 136.0(6)
C89 C84 C83 107.3(5)
C86 C85 C84 119.5(6)
C87 C86 C85 123.5(6)
C86 C87 C88 119.9(6)
C89 C88 C87 116.5(6)
C89 C88 C90 117.8(6)
C87 C88 C90 125.7(5)
C106 C89 C88 124.1(6)
C106 C89 C84 112.1(5)
C88 C89 C84 123.8(6)
C97 C90 C88 117.8(5)
C97 C90 C91 121.8(6)
C88 C90 C91 120.4(6)
C92 C91 C96 117.6(7)
C92 C91 C90 120.5(6)
C96 C91 C90 121.9(7)
C91 C92 C93 121.1(9)
C94 C93 C92 121.2(10)
C93 C94 C95 120.0(9)
C94 C95 C96 120.8(10)
C91 C96 C95 119.3(9)
C90 C97 C105 123.2(6)
C90 C97 C98 130.9(6)
C105 C97 C98 105.9(5)
C103 C98 C99 119.0(6)
C103 C98 C97 109.4(5)
C99 C98 C97 131.5(7)
C100 C99 C98 118.8(7)
C99 C100 C101 122.2(7)
C100 C101 C102 119.8(7)
C103 C102 C101 117.7(7)
C102 C103 C98 122.5(6)
C102 C103 C104 127.7(7)
C98 C103 C104 109.8(6)
O2 C104 C103 126.5(6)
O2 C104 C105 127.2(6)
C103 C104 C105 106.4(5)
C106 C105 C97 118.3(6)
C106 C105 C104 133.2(5)
C97 C105 C104 108.5(5)
C105 C106 C89 118.8(5)
C105 C106 C107 132.2(5)
C89 C106 C107 108.9(5)
C110 C107 C106 108.1(5)
C110 C107 C83 112.1(5)
C106 C107 C83 102.7(4)
C110 C107 C108 112.0(5)
C106 C107 C108 112.3(4)
C83 C107 C108 109.3(5)
C112 C108 C107 111.2(4)
C112 C108 C57 112.8(5)
C107 C108 C57 107.7(4)
C57 C111 I3 111.6(4)
C108 C112 I4 115.1(4)

loop_
_geom_bond_atom_site_label_1
_geom_bond_atom_site_label_2
_geom_bond_distance
I1 C55 2.164(8)
I2 C56 2.161(7)
I3 C111 2.165(6)
I4 C112 2.129(6)
Cl1 C5 1.722(8)
Cl2 C61 1.714(7)
O1 C48 1.221(8)
O2 C104 1.222(8)
C1 C55 1.531(10)
C1 C52 1.548(9)
C1 C2 1.555(10)
C2 C26 1.529(9)
C2 C53 1.540(9)
C2 C3 1.594(10)
C3 C20 1.523(10)
C3 C4 1.532(9)
C3 C13 1.572(10)
C4 C5 1.345(9)
C4 C12 1.422(10)
C5 C6 1.467(11)
C6 C7 1.381(10)
C6 C11 1.423(11)
C7 C8 1.420(16)
C8 C9 1.376(15)
C9 C10 1.384(12)
C10 C11 1.344(12)
C11 C12 1.471(10)
C12 C13 1.369(10)
C13 C14 1.472(9)
C14 C19 1.390(10)
C14 C15 1.397(11)
C15 C16 1.374(12)
C16 C17 1.390(15)
C17 C18 1.368(14)
C18 C19 1.374(10)
C20 C21 1.372(10)
C20 C25 1.417(10)
C21 C22 1.373(12)
C22 C23 1.377(12)
C23 C24 1.425(11)
C24 C25 1.362(10)
C25 C26 1.488(10)
C26 C27 1.339(9)
C27 C28 1.481(9)
C27 C51 1.549(9)
C28 C29 1.383(10)
C28 C33 1.410(9)
C29 C30 1.403(10)
C30 C31 1.358(10)
C31 C32 1.417(10)
C32 C33 1.409(9)
C32 C34 1.438(9)
C33 C50 1.414(9)
C34 C41 1.386(10)
C34 C35 1.510(9)
C35 C40 1.371(11)
C35 C36 1.376(12)
C36 C37 1.384(14)
C37 C38 1.313(19)
C38 C39 1.370(19)
C39 C40 1.396(13)
C41 C49 1.425(9)
C41 C42 1.499(9)
C42 C43 1.365(10)
C42 C47 1.393(10)
C43 C44 1.372(12)
C44 C45 1.378(13)
C45 C46 1.366(12)
C46 C47 1.394(10)
C47 C48 1.480(10)
C48 C49 1.492(10)
C49 C50 1.379(9)
C50 C51 1.510(8)
C51 C54 1.540(9)
C51 C52 1.546(9)
C52 C56 1.523(9)
C57 C111 1.522(8)
C57 C58 1.562(8)
C57 C108 1.570(7)
C58 C82 1.541(8)
C58 C109 1.552(8)
C58 C59 1.590(8)
C59 C76 1.531(9)
C59 C60 1.547(8)
C59 C69 1.579(8)
C60 C61 1.336(8)
C60 C68 1.407(9)
C61 C62 1.489(11)
C62 C63 1.377(10)
C62 C67 1.416(10)
C63 C64 1.418(14)
C64 C65 1.334(14)
C65 C66 1.377(10)
C66 C67 1.386(10)
C67 C68 1.477(8)
C68 C69 1.351(8)
C69 C70 1.473(8)
C70 C75 1.389(9)
C70 C71 1.400(9)
C71 C72 1.364(10)
C72 C73 1.374(13)
C73 C74 1.318(13)
C74 C75 1.388(10)
C76 C77 1.367(9)
C76 C81 1.392(8)
C77 C78 1.387(10)
C78 C79 1.364(10)
C79 C80 1.394(9)
C80 C81 1.395(9)
C81 C82 1.474(8)
C82 C83 1.350(8)
C83 C84 1.483(8)
C83 C107 1.541(8)
C84 C85 1.392(9)
C84 C89 1.429(8)
C85 C86 1.392(9)
C86 C87 1.363(10)
C87 C88 1.413(9)
C88 C89 1.405(8)
C88 C90 1.445(9)
C89 C106 1.401(8)
C90 C97 1.370(9)
C90 C91 1.486(8)
C91 C92 1.377(11)
C91 C96 1.392(10)
C92 C93 1.386(11)
C93 C94 1.310(16)
C94 C95 1.367(16)
C95 C96 1.396(12)
C97 C105 1.468(8)
C97 C98 1.489(9)
C98 C103 1.394(9)
C98 C99 1.395(9)
C99 C100 1.361(11)
C100 C101 1.391(11)
C101 C102 1.393(10)
C102 C103 1.379(10)
C103 C104 1.470(9)
C104 C105 1.473(9)
C105 C106 1.366(8)
C106 C107 1.539(8)
C107 C110 1.532(8)
C107 C108 1.554(8)
C108 C112 1.511(8)
